data_7037992
loop_
_publ_author_name
'Bengiat, R.'
'Gil, M.'
'Klein, A.'
'Bogoslavsky, B.'
'Cohen, S.'
'Dubnikova, F.'
'Yardeni, G.'
'Zilbermann, I.'
'Almog, J.'

_publ_section_title
;
 Selective recognition of fluoride salts by vasarenes: a key role of a
 self-assembled in situ dimeric entity via an exceptionally short
 [O-H-O](-) H-bond.
;
_journal_issue 21
_journal_name_full 'Dalton transactions (Cambridge, England : 2003)'
_journal_page_first 8734
_journal_page_last 8739
_journal_paper_doi 10.1039/c5dt04171f
_journal_volume 45
_journal_year 2016
_chemical_formula_moiety 'C24 H14 Cs F O8, C2 H6 O'
_chemical_formula_sum 'C26 H20 Cs F O9'
_chemical_formula_weight 628.33
_chemical_name_common 'Cesium Fluoride complex of Vasarene [4]'
_chemical_name_systematic
; 
 ? 
;
_space_group_IT_number 61
_symmetry_cell_setting orthorhombic
_symmetry_space_group_name_Hall '-P 2ac 2ab'
_symmetry_space_group_name_H-M 'P b c a'
_atom_sites_solution_hydrogens geom
_atom_sites_solution_primary direct
_atom_sites_solution_secondary difmap
_audit_creation_method SHELXL-97
_audit_update_record
;
2016-01-14 deposited with the CCDC.
2016-01-14 downloaded from the CCDC.
;
_cell_angle_alpha 90.00
_cell_angle_beta 90.00
_cell_angle_gamma 90.00
_cell_formula_units_Z 8
_cell_length_a 12.2617(9)
_cell_length_b 15.379(1)
_cell_length_c 25.646(2)
_cell_measurement_reflns_used 9892
_cell_measurement_temperature 173(1)
_cell_measurement_theta_max 27.98
_cell_measurement_theta_min 2.72
_cell_volume 4836.1(6)
_computing_cell_refinement 'Bruker SMART'
_computing_data_collection 'Bruker SMART'
_computing_data_reduction 'Bruker SAINT'
_computing_molecular_graphics 'Bruker SHELXTL'
_computing_publication_material 'Bruker SHELXTL'
_computing_structure_refinement 'SHELXL-97 (Sheldrick, 1997)'
_computing_structure_solution 'SHELXS-97 (Sheldrick, 1990)'
_diffrn_ambient_temperature 173(1)
_diffrn_measured_fraction_theta_full 0.995
_diffrn_measured_fraction_theta_max 0.995
_diffrn_measurement_device_type 'CCD area detector'
_diffrn_measurement_method 'phi and omega scans'
_diffrn_radiation_monochromator graphite
_diffrn_radiation_source 'fine-focus sealed tube'
_diffrn_radiation_type MoK\a
_diffrn_radiation_wavelength 0.71073
_diffrn_reflns_av_R_equivalents 0.0230
_diffrn_reflns_av_unetI/netI 0.0120
_diffrn_reflns_limit_h_max 16
_diffrn_reflns_limit_h_min -16
_diffrn_reflns_limit_k_max 20
_diffrn_reflns_limit_k_min -20
_diffrn_reflns_limit_l_max 33
_diffrn_reflns_limit_l_min -33
_diffrn_reflns_number 52953
_diffrn_reflns_theta_full 28.02
_diffrn_reflns_theta_max 28.02
_diffrn_reflns_theta_min 2.27
_exptl_absorpt_coefficient_mu 1.594
_exptl_absorpt_correction_T_max 0.7206
_exptl_absorpt_correction_T_min 0.5901
_exptl_absorpt_correction_type multi-scan
_exptl_absorpt_process_details 'Bruker SADABS V2.05'
_exptl_crystal_colour colorless
_exptl_crystal_density_diffrn 1.726
_exptl_crystal_density_method 'not measured'
_exptl_crystal_description shapeless
_exptl_crystal_F_000 2496
_exptl_crystal_size_max 0.37
_exptl_crystal_size_mid 0.35
_exptl_crystal_size_min 0.22
_refine_diff_density_max 0.750
_refine_diff_density_min -0.945
_refine_diff_density_rms 0.075
_refine_ls_extinction_method none
_refine_ls_goodness_of_fit_ref 1.072
_refine_ls_hydrogen_treatment constr
_refine_ls_matrix_type full
_refine_ls_number_parameters 355
_refine_ls_number_reflns 5816
_refine_ls_number_restraints 0
_refine_ls_restrained_S_all 1.072
_refine_ls_R_factor_all 0.0269
_refine_ls_R_factor_gt 0.0254
_refine_ls_shift/su_max 0.001
_refine_ls_shift/su_mean 0.000
_refine_ls_structure_factor_coef Fsqd
_refine_ls_weighting_details 'calc w=1/[\s^2^(Fo^2^)+(0.0310P)^2^+5.0655P] where P=(Fo^2^+2Fc^2^)/3'
_refine_ls_weighting_scheme calc
_refine_ls_wR_factor_gt 0.0635
_refine_ls_wR_factor_ref 0.0644
_reflns_number_gt 5508
_reflns_number_total 5816
_reflns_threshold_expression >2sigma(I)
_cod_data_source_file c5dt04171f1.cif
_cod_data_source_block maayan23
_cod_depositor_comments
;
The following automatic conversions were performed:

'_symmetry_cell_setting' value 'Orthorhombic' changed to
'orthorhombic' according to
/usr/data/users/saulius/crontab/automatic-downloads/rss-feeds/RSC/lib/dictionaries/cif_core.dic
dictionary named 'cif_core.dic' version 2.4.2 from 2011-04-26.

Automatic conversion script
Id: cif_fix_values 4268 2015-11-12 08:31:59Z antanas 

 Adding full bibliography for 7037990--7037995.cif.
;
_cod_original_sg_symbol_H-M Pbca
_cod_database_code 7037992

loop_
_symmetry_equiv_pos_as_xyz
'x, y, z'
'-x+1/2, -y, z+1/2'
'-x, y+1/2, -z+1/2'
'x+1/2, -y+1/2, -z'
'-x, -y, -z'
'x-1/2, y, -z-1/2'
'x, -y-1/2, z-1/2'
'-x-1/2, y-1/2, z'

loop_
_atom_site_label
_atom_site_type_symbol
_atom_site_fract_x
_atom_site_fract_y
_atom_site_fract_z
_atom_site_U_iso_or_equiv
_atom_site_adp_type
_atom_site_occupancy
_atom_site_symmetry_multiplicity
_atom_site_calc_flag
_atom_site_refinement_flags
_atom_site_disorder_assembly
_atom_site_disorder_group
C1 C 0.37568(14) 0.48902(11) 0.34766(7) 0.0170(3) Uani 1 1 d . . .
C2 C 0.26298(14) 0.48167(11) 0.34869(7) 0.0179(3) Uani 1 1 d . . .
H2 H 0.2260 0.4275 0.3466 0.022 Uiso 1 1 calc R . .
C3 C 0.20918(14) 0.56078(11) 0.35312(7) 0.0160(3) Uani 1 1 d . . .
C4 C 0.26272(14) 0.64047(11) 0.35813(7) 0.0152(3) Uani 1 1 d . . .
C5 C 0.37570(14) 0.64548(11) 0.35530(6) 0.0157(3) Uani 1 1 d . . .
H5 H 0.4128 0.6996 0.3576 0.019 Uiso 1 1 calc R . .
C6 C 0.43185(13) 0.56784(11) 0.34892(7) 0.0154(3) Uani 1 1 d . . .
C7 C 0.55725(14) 0.44938(11) 0.34953(7) 0.0178(3) Uani 1 1 d . . .
C8 C 0.59450(14) 0.43948(11) 0.40528(7) 0.0202(3) Uani 1 1 d . . .
C9 C 0.59915(17) 0.36359(13) 0.43469(9) 0.0298(4) Uani 1 1 d . . .
H9 H 0.5790 0.3091 0.4201 0.036 Uiso 1 1 calc R . .
C10 C 0.63408(19) 0.37012(15) 0.48587(10) 0.0369(5) Uani 1 1 d . . .
H10 H 0.6374 0.3191 0.5067 0.044 Uiso 1 1 calc R . .
C11 C 0.66444(19) 0.44917(16) 0.50759(9) 0.0363(5) Uani 1 1 d . . .
H11 H 0.6870 0.4515 0.5430 0.044 Uiso 1 1 calc R . .
C12 C 0.66220(17) 0.52500(14) 0.47816(8) 0.0279(4) Uani 1 1 d . . .
H12 H 0.6841 0.5792 0.4926 0.033 Uiso 1 1 calc R . .
C13 C 0.62666(14) 0.51858(12) 0.42676(7) 0.0203(3) Uani 1 1 d . . .
C14 C 0.61762(14) 0.58755(11) 0.38698(7) 0.0173(3) Uani 1 1 d . . .
C15 C 0.55204(13) 0.55051(11) 0.34124(7) 0.0157(3) Uani 1 1 d . . .
C16 C 0.07077(14) 0.65592(11) 0.36964(7) 0.0173(3) Uani 1 1 d . . .
C17 C 0.04406(15) 0.65471(11) 0.42717(7) 0.0202(3) Uani 1 1 d . . .
C18 C -0.03776(17) 0.60730(14) 0.45172(9) 0.0291(4) Uani 1 1 d . . .
H18 H -0.0842 0.5696 0.4325 0.035 Uiso 1 1 calc R . .
C19 C -0.0490(2) 0.61695(15) 0.50518(9) 0.0368(5) Uani 1 1 d . . .
H19 H -0.1043 0.5854 0.5230 0.044 Uiso 1 1 calc R . .
C20 C 0.0193(2) 0.67215(15) 0.53325(8) 0.0376(5) Uani 1 1 d . . .
H20 H 0.0090 0.6781 0.5698 0.045 Uiso 1 1 calc R . .
C21 C 0.1017(2) 0.71850(14) 0.50919(8) 0.0304(4) Uani 1 1 d . . .
H21 H 0.1489 0.7554 0.5285 0.037 Uiso 1 1 calc R . .
C22 C 0.11282(16) 0.70892(12) 0.45523(7) 0.0217(4) Uani 1 1 d . . .
C23 C 0.19029(15) 0.75269(12) 0.42015(7) 0.0194(3) Uani 1 1 d . . .
C24 C 0.17893(14) 0.71044(11) 0.36577(7) 0.0157(3) Uani 1 1 d . . .
Cs1 Cs 0.268898(9) 0.723940(8) 0.216390(5) 0.02347(5) Uani 1 1 d . . .
F1 F 0.50924(10) 0.71222(8) 0.25549(4) 0.0284(3) Uani 1 1 d . . .
O1 O 0.44340(10) 0.41835(8) 0.34427(5) 0.0195(3) Uani 1 1 d . . .
O2 O 0.62058(11) 0.40335(8) 0.31570(5) 0.0230(3) Uani 1 1 d . . .
H2O H 0.5957 0.4126 0.2834 0.034 Uiso 1 1 d R A .
O3 O 0.65592(12) 0.66030(8) 0.38809(5) 0.0241(3) Uani 1 1 d . . .
O4 O 0.59313(11) 0.57490(8) 0.29247(5) 0.0194(3) Uani 1 1 d . . .
H4O H 0.5548 0.6185 0.2813 0.029 Uiso 1 1 d R . .
O5 O 0.09843(10) 0.56708(8) 0.35369(5) 0.0195(3) Uani 1 1 d . . .
O6 O -0.01465(10) 0.68583(9) 0.34072(5) 0.0216(3) Uani 1 1 d . . .
H6O H 0.0072 0.6946 0.3083 0.032 Uiso 1 1 d R . .
O7 O 0.25207(13) 0.81185(10) 0.43021(6) 0.0288(3) Uani 1 1 d . . .
O8 O 0.18233(11) 0.77088(7) 0.32460(5) 0.0187(3) Uani 1 1 d . . .
H8O H 0.1335 0.8107 0.3286 0.028 Uiso 1 1 d R . .
O9 O 0.53623(16) 0.37349(12) 0.22142(7) 0.0436(4) Uani 1 1 d . . .
H9O H 0.5179 0.3189 0.2293 0.065 Uiso 1 1 d R A .
C25 C 0.4376(4) 0.4286(3) 0.21226(17) 0.0320(12) Uani 0.561(8) 1 d P A 1
H25A H 0.4553 0.4904 0.2188 0.038 Uiso 0.561(8) 1 calc PR A 1
H25B H 0.3785 0.4112 0.2364 0.038 Uiso 0.561(8) 1 calc PR A 1
C26 C 0.4009(4) 0.4170(3) 0.15687(17) 0.0425(14) Uani 0.561(8) 1 d P A 1
H26A H 0.4581 0.4376 0.1332 0.064 Uiso 0.561(8) 1 calc PR A 1
H26B H 0.3341 0.4506 0.1510 0.064 Uiso 0.561(8) 1 calc PR A 1
H26C H 0.3866 0.3553 0.1502 0.064 Uiso 0.561(8) 1 calc PR A 1
C25A C 0.4628(5) 0.3975(4) 0.1807(2) 0.0362(17) Uani 0.439(8) 1 d P A 2
H25C H 0.4209 0.3463 0.1685 0.043 Uiso 0.439(8) 1 calc PR A 2
H25D H 0.5030 0.4225 0.1508 0.043 Uiso 0.439(8) 1 calc PR A 2
C26A C 0.3880(6) 0.4639(6) 0.2043(3) 0.054(2) Uani 0.439(8) 1 d P A 2
H26D H 0.3412 0.4359 0.2304 0.080 Uiso 0.439(8) 1 calc PR A 2
H26E H 0.3426 0.4897 0.1770 0.080 Uiso 0.439(8) 1 calc PR A 2
H26F H 0.4314 0.5095 0.2211 0.080 Uiso 0.439(8) 1 calc PR A 2

loop_
_atom_site_aniso_label
_atom_site_aniso_U_11
_atom_site_aniso_U_22
_atom_site_aniso_U_33
_atom_site_aniso_U_23
_atom_site_aniso_U_13
_atom_site_aniso_U_12
C1 0.0171(8) 0.0126(7) 0.0213(8) -0.0014(6) -0.0007(6) 0.0020(6)
C2 0.0146(8) 0.0132(8) 0.0260(9) -0.0019(6) 0.0001(6) -0.0011(6)
C3 0.0127(7) 0.0170(8) 0.0184(8) -0.0012(6) 0.0001(6) 0.0004(6)
C4 0.0158(8) 0.0122(7) 0.0175(8) -0.0007(6) -0.0002(6) 0.0025(6)
C5 0.0166(8) 0.0125(7) 0.0181(8) 0.0006(6) -0.0002(6) -0.0017(6)
C6 0.0122(7) 0.0151(8) 0.0190(8) 0.0005(6) 0.0006(6) 0.0000(6)
C7 0.0118(7) 0.0137(7) 0.0281(9) -0.0018(6) -0.0009(6) 0.0003(6)
C8 0.0132(8) 0.0188(8) 0.0285(9) 0.0030(7) -0.0017(7) 0.0014(6)
C9 0.0231(10) 0.0214(9) 0.0448(12) 0.0096(8) -0.0071(9) -0.0023(7)
C10 0.0324(11) 0.0339(11) 0.0443(13) 0.0204(10) -0.0086(10) -0.0024(9)
C11 0.0350(11) 0.0449(12) 0.0291(11) 0.0121(9) -0.0081(9) -0.0004(10)
C12 0.0266(10) 0.0305(10) 0.0266(10) 0.0017(8) -0.0044(8) -0.0005(8)
C13 0.0158(8) 0.0201(8) 0.0249(9) 0.0024(7) -0.0011(7) 0.0006(7)
C14 0.0132(7) 0.0177(8) 0.0208(8) -0.0018(6) 0.0006(6) 0.0008(6)
C15 0.0128(7) 0.0127(7) 0.0215(8) -0.0008(6) 0.0010(6) 0.0009(6)
C16 0.0144(8) 0.0156(8) 0.0220(8) -0.0032(6) -0.0002(6) 0.0026(6)
C17 0.0193(8) 0.0184(8) 0.0228(9) 0.0000(7) 0.0021(7) 0.0057(7)
C18 0.0249(10) 0.0279(10) 0.0345(11) 0.0010(8) 0.0080(8) 0.0017(8)
C19 0.0383(12) 0.0356(11) 0.0366(12) 0.0067(9) 0.0176(10) 0.0037(9)
C20 0.0487(14) 0.0406(12) 0.0235(10) 0.0014(9) 0.0106(9) 0.0113(10)
C21 0.0385(12) 0.0307(10) 0.0221(9) -0.0029(8) -0.0004(8) 0.0082(9)
C22 0.0238(9) 0.0198(8) 0.0213(9) -0.0013(7) 0.0009(7) 0.0066(7)
C23 0.0188(8) 0.0173(8) 0.0221(8) -0.0033(7) -0.0033(7) 0.0057(7)
C24 0.0139(8) 0.0147(7) 0.0186(8) -0.0015(6) -0.0005(6) 0.0022(6)
Cs1 0.01683(7) 0.02776(8) 0.02583(7) -0.00406(4) 0.00271(4) -0.00469(4)
F1 0.0314(6) 0.0305(6) 0.0234(6) 0.0055(4) 0.0028(5) 0.0062(5)
O1 0.0130(6) 0.0118(5) 0.0338(7) -0.0032(5) -0.0024(5) 0.0012(4)
O2 0.0182(6) 0.0182(6) 0.0324(7) -0.0053(5) 0.0007(5) 0.0046(5)
O3 0.0289(7) 0.0180(6) 0.0254(7) -0.0023(5) -0.0012(6) -0.0061(5)
O4 0.0175(6) 0.0198(6) 0.0208(6) 0.0014(5) 0.0022(5) 0.0011(5)
O5 0.0124(6) 0.0161(6) 0.0301(7) -0.0064(5) 0.0000(5) 0.0009(5)
O6 0.0140(6) 0.0265(7) 0.0242(6) 0.0000(5) -0.0018(5) 0.0051(5)
O7 0.0303(7) 0.0252(7) 0.0308(7) -0.0073(6) -0.0049(6) -0.0047(6)
O8 0.0182(6) 0.0152(6) 0.0225(6) 0.0028(5) 0.0013(5) 0.0054(5)
O9 0.0428(10) 0.0403(9) 0.0478(10) 0.0065(8) -0.0111(8) -0.0113(8)
C25 0.034(3) 0.030(2) 0.032(2) -0.0016(17) 0.0015(18) -0.0020(19)
C26 0.037(3) 0.058(3) 0.032(2) 0.006(2) -0.005(2) -0.019(2)
C25A 0.045(4) 0.036(3) 0.028(3) 0.003(2) -0.003(3) -0.019(2)
C26A 0.030(3) 0.059(5) 0.072(5) -0.009(4) -0.007(3) -0.003(3)

loop_
_atom_type_symbol
_atom_type_description
_atom_type_scat_dispersion_real
_atom_type_scat_dispersion_imag
_atom_type_scat_source
C C 0.0033 0.0016 'International Tables Vol C Tables 4.2.6.8 and 6.1.1.4'
H H 0.0000 0.0000 'International Tables Vol C Tables 4.2.6.8 and 6.1.1.4'
O O 0.0106 0.0060 'International Tables Vol C Tables 4.2.6.8 and 6.1.1.4'
F F 0.0171 0.0103 'International Tables Vol C Tables 4.2.6.8 and 6.1.1.4'
Cs Cs -0.3680 2.1192 'International Tables Vol C Tables 4.2.6.8 and 6.1.1.4'

loop_
_geom_angle_atom_site_label_1
_geom_angle_atom_site_label_2
_geom_angle_atom_site_label_3
_geom_angle
_geom_angle_site_symmetry_1
_geom_angle_site_symmetry_3
O1 C1 C2 122.70(15) . .
O1 C1 C6 113.06(14) . .
C2 C1 C6 124.23(16) . .
C1 C2 C3 113.79(16) . .
C1 C2 H2 123.1 . .
C3 C2 H2 123.1 . .
O5 C3 C2 122.49(15) . .
O5 C3 C4 113.91(15) . .
C2 C3 C4 123.59(15) . .
C5 C4 C3 120.84(15) . .
C5 C4 C24 130.52(16) . .
C3 C4 C24 108.64(14) . .
C6 C5 C4 116.94(15) . .
C6 C5 H5 121.5 . .
C4 C5 H5 121.5 . .
C5 C6 C1 120.37(15) . .
C5 C6 C15 130.63(15) . .
C1 C6 C15 108.99(14) . .
O2 C7 O1 108.15(14) . .
O2 C7 C8 112.24(14) . .
O1 C7 C8 109.82(14) . .
O2 C7 C15 116.82(15) . .
O1 C7 C15 105.56(13) . .
C8 C7 C15 103.92(14) . .
C9 C8 C13 120.46(18) . .
C9 C8 C7 127.67(17) . .
C13 C8 C7 111.87(15) . .
C10 C9 C8 117.8(2) . .
C10 C9 H9 121.1 . .
C8 C9 H9 121.1 . .
C9 C10 C11 121.81(19) . .
C9 C10 H10 119.1 . .
C11 C10 H10 119.1 . .
C10 C11 C12 120.8(2) . .
C10 C11 H11 119.6 . .
C12 C11 H11 119.6 . .
C11 C12 C13 117.5(2) . .
C11 C12 H12 121.3 . .
C13 C12 H12 121.3 . .
C12 C13 C8 121.70(17) . .
C12 C13 C14 128.84(17) . .
C8 C13 C14 109.46(16) . .
O3 C14 C13 128.12(17) . .
O3 C14 C15 124.32(16) . .
C13 C14 C15 107.54(14) . .
O3 C14 Cs1 47.82(9) . 6_656
C13 C14 Cs1 146.11(11) . 6_656
C15 C14 Cs1 85.89(9) . 6_656
O4 C15 C6 114.87(14) . .
O4 C15 C14 113.30(14) . .
C6 C15 C14 110.28(14) . .
O4 C15 C7 111.82(14) . .
C6 C15 C7 101.35(13) . .
C14 C15 C7 104.07(14) . .
O6 C16 O5 109.90(14) . .
O6 C16 C17 111.64(14) . .
O5 C16 C17 108.12(14) . .
O6 C16 C24 115.70(14) . .
O5 C16 C24 106.51(13) . .
C17 C16 C24 104.54(14) . .
C22 C17 C18 121.26(18) . .
C22 C17 C16 111.55(16) . .
C18 C17 C16 127.20(18) . .
C19 C18 C17 117.6(2) . .
C19 C18 H18 121.2 . .
C17 C18 H18 121.2 . .
C18 C19 C20 121.1(2) . .
C18 C19 H19 119.5 . .
C20 C19 H19 119.5 . .
C21 C20 C19 121.5(2) . .
C21 C20 H20 119.2 . .
C19 C20 H20 119.2 . .
C20 C21 C22 117.3(2) . .
C20 C21 H21 121.3 . .
C22 C21 H21 121.3 . .
C17 C22 C21 121.16(19) . .
C17 C22 C23 110.50(16) . .
C21 C22 C23 128.31(19) . .
O7 C23 C22 128.10(17) . .
O7 C23 C24 124.36(17) . .
C22 C23 C24 107.54(15) . .
O8 C24 C4 110.82(14) . .
O8 C24 C23 113.39(14) . .
C4 C24 C23 110.96(14) . .
O8 C24 C16 115.13(14) . .
C4 C24 C16 101.73(13) . .
C23 C24 C16 104.08(14) . .
O8 Cs1 O6 140.69(4) . 6_656
O8 Cs1 F1 92.86(3) . .
O6 Cs1 F1 47.86(3) 6_656 .
O8 Cs1 O4 89.99(3) . 6_556
O6 Cs1 O4 114.53(3) 6_656 6_556
F1 Cs1 O4 128.82(3) . 6_556
O8 Cs1 O3 133.48(4) . 6_556
O6 Cs1 O3 85.19(4) 6_656 6_556
F1 Cs1 O3 131.81(3) . 6_556
O4 Cs1 O3 54.30(3) 6_556 6_556
O8 Cs1 O2 100.24(3) . 3_655
O6 Cs1 O2 71.09(3) 6_656 3_655
F1 Cs1 O2 74.38(3) . 3_655
O4 Cs1 O2 154.47(3) 6_556 3_655
O3 Cs1 O2 103.60(3) 6_556 3_655
O8 Cs1 F1 58.31(3) . 6_556
O6 Cs1 F1 158.64(3) 6_656 6_556
F1 Cs1 F1 147.805(10) . 6_556
O4 Cs1 F1 46.41(3) 6_556 6_556
O3 Cs1 F1 75.17(3) 6_556 6_556
O2 Cs1 F1 121.30(3) 3_655 6_556
O8 Cs1 O9 71.61(4) . 3_655
O6 Cs1 O9 76.47(4) 6_656 3_655
F1 Cs1 O9 44.20(4) . 3_655
O4 Cs1 O9 158.27(4) 6_556 3_655
O3 Cs1 O9 147.43(4) 6_556 3_655
O2 Cs1 O9 45.06(4) 3_655 3_655
F1 Cs1 O9 124.83(4) 6_556 3_655
O8 Cs1 C14 125.83(4) . 6_556
O6 Cs1 C14 89.09(4) 6_656 6_556
F1 Cs1 C14 130.11(3) . 6_556
O4 Cs1 C14 39.33(3) 6_556 6_556
O3 Cs1 C14 16.48(3) 6_556 6_556
O2 Cs1 C14 119.92(4) 3_655 6_556
F1 Cs1 C14 69.71(3) 6_556 6_556
O9 Cs1 C14 161.86(4) 3_655 6_556
H4O F1 Cs1 119.3 . .
H4O F1 Cs1 68.7 . 6_656
Cs1 F1 Cs1 171.16(4) . 6_656
C1 O1 C7 108.04(12) . .
C7 O2 Cs1 149.06(11) . 3_645
C7 O2 H2O 108.2 . .
Cs1 O2 H2O 92.6 3_645 .
C14 O3 Cs1 115.71(11) . 6_656
C15 O4 Cs1 120.34(10) . 6_656
C15 O4 H4O 107.9 . .
Cs1 O4 H4O 77.6 6_656 .
C3 O5 C16 107.47(13) . .
C16 O6 Cs1 169.27(11) . 6_556
C16 O6 H6O 109.3 . .
Cs1 O6 H6O 77.6 6_556 .
C24 O8 Cs1 122.36(9) . .
C24 O8 H8O 111.1 . .
Cs1 O8 H8O 121.0 . .
C25A O9 H2O 142.5 . .
C25 O9 H2O 105.6 . .
C25A O9 Cs1 152.7(3) . 3_645
C25 O9 Cs1 161.32(19) . 3_645
H2O O9 Cs1 64.8 . 3_645
C25A O9 H9O 104.5 . .
C25 O9 H9O 111.4 . .
H2O O9 H9O 102.1 . .
Cs1 O9 H9O 58.5 3_645 .
O9 C25 C26 108.9(4) . .
O9 C25 H25A 109.9 . .
C26 C25 H25A 109.9 . .
O9 C25 H25B 109.9 . .
C26 C25 H25B 109.9 . .
H25A C25 H25B 108.3 . .
O9 C25A C26A 105.4(5) . .
O9 C25A H25C 110.7 . .
C26A C25A H25C 110.7 . .
O9 C25A H25D 110.7 . .
C26A C25A H25D 110.7 . .
H25C C25A H25D 108.8 . .
C25A C26A H26D 109.5 . .
C25A C26A H26E 109.5 . .
H26D C26A H26E 109.5 . .
C25A C26A H26F 109.5 . .
H26D C26A H26F 109.5 . .
H26E C26A H26F 109.5 . .

loop_
_geom_bond_atom_site_label_1
_geom_bond_atom_site_label_2
_geom_bond_distance
_geom_bond_site_symmetry_2
C1 O1 1.371(2) .
C1 C2 1.387(2) .
C1 C6 1.394(2) .
C2 C3 1.389(2) .
C2 H2 0.9500 .
C3 O5 1.362(2) .
C3 C4 1.396(2) .
C4 C5 1.389(2) .
C4 C24 1.501(2) .
C5 C6 1.388(2) .
C5 H5 0.9500 .
C6 C15 1.511(2) .
C7 O2 1.363(2) .
C7 O1 1.482(2) .
C7 C8 1.509(3) .
C7 C15 1.571(2) .
C8 C9 1.391(3) .
C8 C13 1.392(3) .
C9 C10 1.384(3) .
C9 H9 0.9500 .
C10 C11 1.388(3) .
C10 H10 0.9500 .
C11 C12 1.389(3) .
C11 H11 0.9500 .
C12 C13 1.392(3) .
C12 H12 0.9500 .
C13 C14 1.476(2) .
C14 O3 1.214(2) .
C14 C15 1.532(2) .
C15 O4 1.400(2) .
C16 O6 1.363(2) .
C16 O5 1.466(2) .
C16 C17 1.511(2) .
C16 C24 1.572(2) .
C17 C22 1.387(3) .
C17 C18 1.391(3) .
C18 C19 1.386(3) .
C18 H18 0.9500 .
C19 C20 1.393(4) .
C19 H19 0.9500 .
C20 C21 1.382(3) .
C20 H20 0.9500 .
C21 C22 1.398(3) .
C21 H21 0.9500 .
C22 C23 1.471(3) .
C23 O7 1.212(2) .
C23 C24 1.545(2) .
C24 O8 1.407(2) .
Cs1 O8 3.0575(13) .
Cs1 O6 3.0875(12) 6_656
Cs1 F1 3.1181(13) .
Cs1 O4 3.1544(13) 6_556
Cs1 O3 3.1711(14) 6_556
Cs1 O2 3.1823(12) 3_655
Cs1 F1 3.2695(13) 6_556
F1 H4O 1.6812 .
F1 Cs1 3.2695(13) 6_656
O2 Cs1 3.1823(12) 3_645
O2 H2O 0.8935 .
O4 H4O 0.8680 .
O6 H6O 0.8848 .
O8 H8O 0.8625 .
O9 C25A 1.427(6) .
O9 C25 1.495(6) .
O9 H9O 0.8925 .
C25 C26 1.501(6) .
C25 H25A 0.9900 .
C25 H25B 0.9900 .
C26 H26A 0.9800 .
C26 H26B 0.9800 .
C26 H26C 0.9800 .
C25A C26A 1.501(11) .
C25A H25C 0.9900 .
C25A H25D 0.9900 .
C26A H26D 0.9800 .
C26A H26E 0.9800 .
C26A H26F 0.9800 .

loop_
_geom_hbond_atom_site_label_D
_geom_hbond_atom_site_label_H
_geom_hbond_atom_site_label_A
_geom_hbond_distance_DH
_geom_hbond_distance_HA
_geom_hbond_distance_DA
_geom_hbond_angle_DHA
_geom_hbond_site_symmetry_A
O9 H9O F1 0.89 1.72 2.610(2) 176.6 3_645
O8 H8O O1 0.86 1.95 2.7884(17) 164.7 8_665
O6 H6O F1 0.88 1.66 2.5174(18) 163.3 6_556
O4 H4O F1 0.87 1.68 2.5334(17) 166.5 .
O2 H2O O9 0.89 1.85 2.670(2) 151.5 .
